data_1574717
loop_
_publ_author_name
'Chai, Fuxiang'
'Wu, Weikang'
'Rajeshkumar, Thayalan'
'Huang, Zeming'
'Yuan, Qingbing'
'Wei, Yun'
'Maron, Laurent'
'Wang, Shaowu'

_publ_section_title
;
 Unique selectivity of rare-earth metal ambiphilic carbenes towards
 organic molecules and novel reactivity patterns with isonitriles
;
_journal_issue 26
_journal_name_full 'Chemical Science'
_journal_page_first 11870
_journal_page_last 11887
_journal_paper_doi 10.1039/D5SC01502B
_journal_volume 16
_journal_year 2025
_chemical_formula_moiety '0.5(C48 H94 B20 Er2 N8 O2), C7 H8'
_chemical_formula_sum 'C31 H55 B10 Er N4 O'
_chemical_formula_weight 775.15
_space_group_crystal_system orthorhombic
_space_group_IT_number 62
_space_group_name_Hall '-P 2ac 2n'
_space_group_name_H-M_alt 'P n m a'
_atom_sites_solution_hydrogens geom
_atom_sites_solution_primary direct
_atom_sites_solution_secondary difmap
_audit_creation_date 2024-07-07
_audit_creation_method
;
Olex2 1.5
(compiled 2022.04.07 svn.rca3783a0 for OlexSys, GUI svn.r6498)
;
_audit_update_record
;
2025-01-26 deposited with the CCDC.	2025-05-23 downloaded from the CCDC.
;
_cell_angle_alpha 90
_cell_angle_beta 90
_cell_angle_gamma 90
_cell_formula_units_Z 4
_cell_length_a 19.500(4)
_cell_length_b 12.603(3)
_cell_length_c 14.677(3)
_cell_measurement_reflns_used 9488
_cell_measurement_temperature 298(2)
_cell_measurement_theta_max 27.15
_cell_measurement_theta_min 2.51
_cell_volume 3607.0(14)
_computing_cell_refinement 'SAINT V8.40B (?, 2016)'
_computing_data_collection 'Bruker D8 Venture diffractometer'
_computing_data_reduction 'SAINT V8.40B (?, 2016)'
_computing_molecular_graphics 'Olex2 1.5 (Dolomanov et al., 2009)'
_computing_publication_material 'Olex2 1.5 (Dolomanov et al., 2009)'
_computing_structure_refinement 'SHELXL 2019/3 (Sheldrick, 2015)'
_computing_structure_solution 'SHELXS  (Sheldrick, 2008)'
_diffrn_ambient_temperature 298(2)
_diffrn_detector 'CCD area detector'
_diffrn_detector_area_resol_mean 7.9
_diffrn_detector_type 'CCD area detector'
_diffrn_measured_fraction_theta_full 0.999
_diffrn_measured_fraction_theta_max 0.999
_diffrn_measurement_device 'three-circle diffractometer'
_diffrn_measurement_device_type 'Bruker APEX-II CCD'
_diffrn_measurement_method 'phi and omega scans'
_diffrn_radiation_monochromator graphite
_diffrn_radiation_probe x-ray
_diffrn_radiation_type MoK\a
_diffrn_radiation_wavelength 0.71073
_diffrn_reflns_av_R_equivalents 0.1451
_diffrn_reflns_av_unetI/netI 0.0456
_diffrn_reflns_Laue_measured_fraction_full 0.999
_diffrn_reflns_Laue_measured_fraction_max 0.999
_diffrn_reflns_limit_h_max 23
_diffrn_reflns_limit_h_min -23
_diffrn_reflns_limit_k_max 14
_diffrn_reflns_limit_k_min -14
_diffrn_reflns_limit_l_max 17
_diffrn_reflns_limit_l_min -17
_diffrn_reflns_number 54383
_diffrn_reflns_point_group_measured_fraction_full 0.999
_diffrn_reflns_point_group_measured_fraction_max 0.999
_diffrn_reflns_theta_full 24.997
_diffrn_reflns_theta_max 24.997
_diffrn_reflns_theta_min 2.089
_diffrn_source 'sealed X-ray tube'
_diffrn_source_current 1.4
_diffrn_source_power 0.07
_diffrn_source_target Mo
_diffrn_source_voltage 50.0
_diffrn_standards_number 0
_exptl_absorpt_coefficient_mu 2.359
_exptl_absorpt_correction_T_max 0.7456
_exptl_absorpt_correction_T_min 0.4070
_exptl_absorpt_correction_type multi-scan
_exptl_absorpt_process_details
;
SADABS-2016/2 (Bruker,2016/2) was used for absorption correction.
wR2(int) was 0.1525 before and 0.1163 after correction.
The Ratio of minimum to maximum transmission is 0.5459.
The \l/2 correction factor is Not present.
;
_exptl_crystal_colour colourless
_exptl_crystal_colour_primary colourless
_exptl_crystal_density_diffrn 1.427
_exptl_crystal_density_method 'not measured'
_exptl_crystal_description block
_exptl_crystal_F_000 1580
_exptl_crystal_size_max 0.19
_exptl_crystal_size_mid 0.12
_exptl_crystal_size_min 0.1
_refine_diff_density_max 1.141
_refine_diff_density_min -1.557
_refine_diff_density_rms 0.161
_refine_ls_extinction_method none
_refine_ls_goodness_of_fit_ref 1.345
_refine_ls_hydrogen_treatment constr
_refine_ls_matrix_type full
_refine_ls_number_parameters 456
_refine_ls_number_reflns 3329
_refine_ls_number_restraints 1153
_refine_ls_restrained_S_all 1.197
_refine_ls_R_factor_all 0.1584
_refine_ls_R_factor_gt 0.1478
_refine_ls_shift/su_max 0.002
_refine_ls_shift/su_mean 0.000
_refine_ls_structure_factor_coef Fsqd
_refine_ls_weighting_details 'w=1/[\s^2^(Fo^2^)+(0.0001P)^2^+113.0358P] where P=(Fo^2^+2Fc^2^)/3'
_refine_ls_weighting_scheme calc
_refine_ls_wR_factor_gt 0.2755
_refine_ls_wR_factor_ref 0.2815
_reflns_Friedel_coverage 0.000
_reflns_number_gt 2946
_reflns_number_total 3329
_reflns_threshold_expression 'I > 2\s(I)'
_cod_data_source_file d5sc01502b2.cif
_cod_data_source_block 2c
_cod_depositor_comments 'Adding full bibliography for 1574708--1574717.cif.'
_cod_original_cell_volume 3607.0(12)
_cod_database_code 1574717
_shelx_shelxl_version_number 2019/3
_shelx_space_group_comment
;
The symmetry employed for this shelxl refinement is uniquely defined
by the following loop, which should always be used as a source of
symmetry information in preference to the above space-group names.
They are only intended as comments.
;
_shelx_estimated_absorpt_t_max 0.798
_shelx_estimated_absorpt_t_min 0.663
_olex2_refinement_description
;
1. Fixed Uiso
 At 1.2 times of:
  All B(H) groups, All C(H) groups, All C(H,H) groups
 At 1.5 times of:
  All C(H,H,H) groups
2. Restrained distances
 C9-C2
 1.5 with sigma of 0.01
 N1-C15 = N4-C10 = N4-C16 = N4-C17 = N3-C12 = N3-C13 = N3-C14 = N2-C11 = N2-C9
 = N2-C18
 1.47 with sigma of 0.01
 O1-C21 = O1-C24
 1.43 with sigma of 0.01
 C22-C21 = C23-C22 = C24-C23
 1.54 with sigma of 0.01
 O1-C22 = O1-C23
 2.426 with sigma of 0.02
 C21-C23 = C22-C24
 2.515 with sigma of 0.02
 C24-C21
 2.336 with sigma of 0.02
 C31-C30 \\sim C31-C26
 with sigma of 0.02
 C31A-C30A \\sim C31A-C26A
 with sigma of 0.02
 C9-C18 \\sim C9-C11 \\sim C18-C11
 with sigma of 0.02
 C16-C17 \\sim C16-C10 \\sim C17-C10
 with sigma of 0.02
 B6-B10 \\sim B5-B10 \\sim B9-B10 \\sim B8-B10 \\sim B7-B10 \\sim B8-B7 \\sim
B7-B2 \\sim B7-B1 \\sim B7-B6 ~
 B8-B2 \\sim B8-B3 \\sim B9-B8 \\sim B9-B3 \\sim B9-B4 \\sim B9-B5 \\sim B5-B4
\\sim B6-B1 \\sim B2-B1 \\sim B3-B2
 \\sim B4-B3
 with sigma of 0.02
 C19-B4 \\sim C19-B5 \\sim C19-B6 \\sim C19-B1
 with sigma of 0.02
 C20-B4 \\sim C20-B1 \\sim C20-B3 \\sim C20-B2
 with sigma of 0.02
3. Restrained planarity
 C30A, C25A, C29A, C31A, C26A, C28A, C27A
 with sigma of 0.01
 C30, C31, C25, C26, C29, C27, C28
 with sigma of 0.01
 C2, C1, C3, C4, C8, C9, C5, C6, C7, N1, C15
 with sigma of 0.1
4. Uiso/Uaniso restraints and constraints
All non-hydrogen atoms have similar U: within 2A with sigma of 0.01 and sigma
for terminal atoms of 0.02 within 2A
All non-hydrogen atoms restrained to be isotropic: with sigma of 0.01 and sigma
for terminal atoms of 0.02
Uanis(C10) \\sim Ueq, Uanis(C17) \\sim Ueq, Uanis(C18) \\sim Ueq, Uanis(C14)
\\sim Ueq, Uanis(C4) \\sim Ueq, Uanis(C2) \\sim Ueq: with sigma of 0.003 and
sigma for terminal atoms of 0.006
5. Others
 Sof(C31A)=Sof(H31D)=Sof(H31E)=Sof(H31F)=Sof(C25A)=Sof(C30A)=Sof(H30A)=
 Sof(C29A)=Sof(H29A)=Sof(C28A)=Sof(H28A)=Sof(C27A)=Sof(H27A)=Sof(C26A)=
 Sof(H26A)=0.5*(1-FVAR(2))
 Sof(C31)=Sof(H31A)=Sof(H31B)=Sof(H31C)=Sof(C25)=Sof(C30)=Sof(H30)=Sof(C29)=
 Sof(H29)=Sof(C28)=Sof(H28)=Sof(C27)=Sof(H27)=Sof(C26)=Sof(H26)=0.5*FVAR(2)
 Fixed Sof: C2(0.5) C1(0.5) C3(0.5) C4(0.5) H4(0.5) C5(0.5) H5(0.5) C6(0.5)
 H6(0.5) C7(0.5) H7(0.5) C8(0.5) B2(0.5) H2(0.5) C24(0.5) H24A(0.5) H24B(0.5)
 O1(0.5) B1(0.5) H1(0.5) C22(0.5) H22A(0.5) H22B(0.5) B7(0.5) H7A(0.5) B6(0.5)
 H6A(0.5) C21(0.5) H21A(0.5) H21B(0.5) C9(0.5) H9A(0.5) H9B(0.5) C23(0.5)
 H23A(0.5) H23B(0.5) C11(0.5) H11A(0.5) H11B(0.5) N2(0.5) C18(0.5) H18A(0.5)
 H18B(0.5) H18C(0.5) B3(0.5) H3(0.5) B4(0.5) H4A(0.5) B9(0.5) H9(0.5) B5(0.5)
 H5A(0.5) N3(0.5) N4(0.5) C10(0.5) H10A(0.5) H10B(0.5) H10C(0.5) C13(0.5)
 H13A(0.5) H13B(0.5) H13C(0.5) C12(0.5) H12A(0.5) H12B(0.5) N1(0.5) C14(0.5)
 H14A(0.5) H14B(0.5) H14C(0.5) C17(0.5) H17A(0.5) H17B(0.5) H17C(0.5) C16(0.5)
 H16A(0.5) H16B(0.5) C15(0.5) H15A(0.5) H15B(0.5) C20(0.5) C19(0.5) B8(0.5)
 H8(0.5) B10(0.5) H10(0.5)
6.a Secondary CH2 refined with riding coordinates:
 C24(H24A,H24B), C22(H22A,H22B), C21(H21A,H21B), C9(H9A,H9B), C23(H23A,H23B),
 C11(H11A,H11B), C12(H12A,H12B), C16(H16A,H16B), C15(H15A,H15B)
6.b Aromatic/amide H refined with riding coordinates:
 C4(H4), C5(H5), C6(H6), C7(H7), C30(H30), C29(H29), C28(H28), C27(H27),
 C26(H26), C30A(H30A), C29A(H29A), C28A(H28A), C27A(H27A), C26A(H26A)
6.c Fitted hexagon refined as free rotating group:
 C3(C4,C5,C6,C7,C8), C25(C30,C29,C28,C27,C26), C25A(C30A,C29A,C28A,C27A,C26A)
6.d Idealised Me refined as rotating group:
 C18(H18A,H18B,H18C), C10(H10A,H10B,H10C), C13(H13A,H13B,H13C), C14(H14A,H14B,
 H14C), C17(H17A,H17B,H17C), C31(H31A,H31B,H31C), C31A(H31D,H31E,H31F)
6.e Boron cage BH refined with riding coordinates:
 B2(H2), B1(H1), B7(H7A), B6(H6A), B3(H3), B4(H4A), B9(H9), B5(H5A), B8(H8),
 B10(H10)
;
_olex2_submission_special_instructions 'No special instructions were received'

loop_
_space_group_symop_operation_xyz
'x, y, z'
'-x+1/2, -y, z+1/2'
'x+1/2, -y+1/2, -z+1/2'
'-x, y+1/2, -z'
'-x, -y, -z'
'x-1/2, y, -z-1/2'
'-x-1/2, y-1/2, z-1/2'
'x, -y-1/2, z'

loop_
_atom_site_label
_atom_site_type_symbol
_atom_site_fract_x
_atom_site_fract_y
_atom_site_fract_z
_atom_site_U_iso_or_equiv
_atom_site_adp_type
_atom_site_occupancy
_atom_site_site_symmetry_order
_atom_site_calc_flag
_atom_site_refinement_flags_posn
_atom_site_refinement_flags_adp
_atom_site_refinement_flags_occupancy
_atom_site_disorder_assembly
_atom_site_disorder_group
Er1 Er 0.43950(5) 0.250000 0.77742(7) 0.0909(8) Uani 1 2 d S TU P . .
C2 C 0.4473(9) 0.2220(14) 0.9986(15) 0.030(4) Uani 0.5 1 d D U P A -1
C1 C 0.4851(10) 0.259(2) 0.9274(14) 0.032(4) Uani 0.5 1 d . U P A -1
C3 C 0.4830(6) 0.2381(12) 1.0808(8) 0.031(3) Uani 0.5 1 d G U P A -1
C4 C 0.4675(6) 0.2152(14) 1.1711(9) 0.034(4) Uani 0.5 1 d G U P A -1
H4 H 0.424898 0.183019 1.186145 0.041 Uiso 0.5 1 calc R U P A -1
C5 C 0.5143(8) 0.2393(17) 1.2395(7) 0.041(4) Uani 0.5 1 d G U P A -1
H5 H 0.503680 0.223612 1.301246 0.049 Uiso 0.5 1 calc R U P A -1
C6 C 0.5766(7) 0.2863(15) 1.2176(9) 0.040(4) Uani 0.5 1 d G U P A -1
H6 H 0.608587 0.302828 1.264312 0.048 Uiso 0.5 1 calc R U P A -1
C7 C 0.5921(6) 0.3093(14) 1.1273(11) 0.040(4) Uani 0.5 1 d G U P A -1
H7 H 0.634714 0.341452 1.112276 0.048 Uiso 0.5 1 calc R U P A -1
C8 C 0.5453(7) 0.2852(13) 1.0589(8) 0.036(4) Uani 0.5 1 d G U P A -1
B2 B 0.4316(10) 0.1606(16) 0.5097(11) 0.035(3) Uani 0.5 1 d D U P A -1
H2 H 0.478020 0.118819 0.482508 0.042 Uiso 0.5 1 calc R U P A -1
C24 C 0.5226(15) 0.059(3) 0.6865(13) 0.062(6) Uani 0.5 1 d D U P A -1
H24A H 0.529541 0.112723 0.638285 0.075 Uiso 0.5 1 calc R U P A -1
H24B H 0.488747 0.006105 0.664747 0.075 Uiso 0.5 1 calc R U P A -1
O1 O 0.4991(10) 0.1083(18) 0.7694(14) 0.061(5) Uani 0.5 1 d D U P A -1
B1 B 0.3860(10) 0.1135(19) 0.6054(13) 0.034(3) Uani 0.5 1 d D U P A -1
H1 H 0.403041 0.041098 0.643384 0.041 Uiso 0.5 1 calc R U P A -1
C22 C 0.5912(14) -0.004(3) 0.8168(17) 0.066(6) Uani 0.5 1 d D U P A -1
H22A H 0.595719 -0.078696 0.836912 0.080 Uiso 0.5 1 calc R U P A -1
H22B H 0.629016 0.038108 0.843571 0.080 Uiso 0.5 1 calc R U P A -1
B7 B 0.3483(10) 0.1085(16) 0.4957(13) 0.036(3) Uani 0.5 1 d D U P A -1
H7A H 0.339482 0.032213 0.458345 0.043 Uiso 0.5 1 calc R U P A -1
B6 B 0.2981(9) 0.144(2) 0.5915(12) 0.034(3) Uani 0.5 1 d D U P A -1
H6A H 0.256676 0.090207 0.617812 0.041 Uiso 0.5 1 calc R U P A -1
C21 C 0.5203(14) 0.042(3) 0.8444(14) 0.065(6) Uani 0.5 1 d D U P A -1
H21A H 0.486749 -0.015530 0.854590 0.078 Uiso 0.5 1 calc R U P A -1
H21B H 0.524234 0.084598 0.900929 0.078 Uiso 0.5 1 calc R U P A -1
C9 C 0.3795(10) 0.1744(18) 0.9741(13) 0.037(4) Uani 0.5 1 d D U P A -1
H9A H 0.383146 0.096471 0.981194 0.044 Uiso 0.5 1 calc R U P A -1
H9B H 0.345199 0.199521 1.018907 0.044 Uiso 0.5 1 calc R U P A -1
C23 C 0.5915(14) 0.004(3) 0.7109(17) 0.065(6) Uani 0.5 1 d D U P A -1
H23A H 0.630873 0.046795 0.689434 0.078 Uiso 0.5 1 calc R U P A -1
H23B H 0.594148 -0.067417 0.682903 0.078 Uiso 0.5 1 calc R U P A -1
C11 C 0.2986(12) 0.2781(18) 0.8896(16) 0.041(5) Uani 0.5 1 d D U P A -1
H11A H 0.262033 0.252055 0.930729 0.049 Uiso 0.5 1 calc R U P A -1
H11B H 0.278013 0.290473 0.828935 0.049 Uiso 0.5 1 calc R U P A -1
N2 N 0.3525(10) 0.1964(15) 0.8819(12) 0.039(4) Uani 0.5 1 d D U P A -1
C18 C 0.3212(14) 0.0984(18) 0.8462(19) 0.051(7) Uani 0.5 1 d D U P A -1
H18A H 0.296848 0.114137 0.789335 0.077 Uiso 0.5 1 calc R U P A -1
H18B H 0.288705 0.070174 0.891057 0.077 Uiso 0.5 1 calc R U P A -1
H18C H 0.357060 0.045725 0.834484 0.077 Uiso 0.5 1 calc R U P A -1
B3 B 0.4251(10) 0.3006(16) 0.5112(12) 0.036(3) Uani 0.5 1 d D U P A -1
H3 H 0.467329 0.352397 0.484771 0.043 Uiso 0.5 1 calc R U P A -1
B4 B 0.3760(9) 0.3359(19) 0.6081(13) 0.035(3) Uani 0.5 1 d D U P A -1
H4A H 0.377730 0.422790 0.623786 0.042 Uiso 0.5 1 calc R U P A -1
B9 B 0.3376(10) 0.3358(16) 0.4987(13) 0.036(3) Uani 0.5 1 d D U P A -1
H9 H 0.321654 0.410557 0.463376 0.043 Uiso 0.5 1 calc R U P A -1
B5 B 0.2912(9) 0.288(2) 0.5936(12) 0.033(3) Uani 0.5 1 d D U P A -1
H5A H 0.245409 0.331050 0.621087 0.040 Uiso 0.5 1 calc R U P A -1
N3 N 0.3764(11) 0.4335(19) 0.8606(14) 0.044(5) Uani 0.5 1 d D U P A -1
N4 N 0.5545(11) 0.3773(16) 0.7621(12) 0.042(4) Uani 0.5 1 d D U P A -1
C10 C 0.5449(17) 0.466(2) 0.6984(16) 0.047(7) Uani 0.5 1 d D U P A -1
H10A H 0.517727 0.441886 0.646124 0.070 Uiso 0.5 1 calc R U P A -1
H10B H 0.589772 0.490818 0.677127 0.070 Uiso 0.5 1 calc R U P A -1
H10C H 0.520935 0.523917 0.729248 0.070 Uiso 0.5 1 calc R U P A -1
C13 C 0.3293(15) 0.497(3) 0.8045(19) 0.051(7) Uani 0.5 1 d D U P A -1
H13A H 0.354659 0.555486 0.775942 0.076 Uiso 0.5 1 calc R U P A -1
H13B H 0.292811 0.526207 0.843058 0.076 Uiso 0.5 1 calc R U P A -1
H13C H 0.309058 0.452215 0.757113 0.076 Uiso 0.5 1 calc R U P A -1
C12 C 0.3288(14) 0.390(3) 0.9291(18) 0.043(5) Uani 0.5 1 d D U P A -1
H12A H 0.290889 0.440155 0.940437 0.052 Uiso 0.5 1 calc R U P A -1
H12B H 0.353290 0.377296 0.987238 0.052 Uiso 0.5 1 calc R U P A -1
N1 N 0.5451(10) 0.3047(18) 0.9670(15) 0.035(3) Uani 0.5 1 d D U P A -1
C14 C 0.4157(14) 0.511(2) 0.9143(19) 0.044(7) Uani 0.5 1 d D U P A -1
H14A H 0.448223 0.473681 0.953686 0.065 Uiso 0.5 1 calc R U P A -1
H14B H 0.384183 0.553060 0.951827 0.065 Uiso 0.5 1 calc R U P A -1
H14C H 0.440791 0.558328 0.873010 0.065 Uiso 0.5 1 calc R U P A -1
C17 C 0.6019(14) 0.301(2) 0.7202(17) 0.051(7) Uani 0.5 1 d D U P A -1
H17A H 0.603857 0.236555 0.757366 0.076 Uiso 0.5 1 calc R U P A -1
H17B H 0.647749 0.332569 0.716244 0.076 Uiso 0.5 1 calc R U P A -1
H17C H 0.585720 0.283142 0.658835 0.076 Uiso 0.5 1 calc R U P A -1
C16 C 0.5874(14) 0.419(2) 0.8449(14) 0.039(4) Uani 0.5 1 d D U P A -1
H16A H 0.630041 0.455334 0.825874 0.047 Uiso 0.5 1 calc R U P A -1
H16B H 0.556634 0.474126 0.870310 0.047 Uiso 0.5 1 calc R U P A -1
C15 C 0.6051(12) 0.347(2) 0.9189(19) 0.039(4) Uani 0.5 1 d D U P A -1
H15A H 0.634382 0.385757 0.963024 0.047 Uiso 0.5 1 calc R U P A -1
H15B H 0.632167 0.287693 0.893960 0.047 Uiso 0.5 1 calc R U P A -1
C20 C 0.4300(11) 0.2294(15) 0.6094(13) 0.033(3) Uani 0.5 1 d D U P A -1
C19 C 0.3496(11) 0.2207(13) 0.6600(16) 0.033(3) Uani 0.5 1 d D U P A -1
B8 B 0.3719(9) 0.2261(15) 0.4384(12) 0.035(3) Uani 0.5 1 d D U P A -1
H8 H 0.378297 0.228231 0.362579 0.042 Uiso 0.5 1 calc R U P A -1
B10 B 0.2902(10) 0.2163(14) 0.4895(14) 0.035(3) Uani 0.5 1 d D U P A -1
H10 H 0.242167 0.211433 0.447843 0.042 Uiso 0.5 1 calc R U P A -1
C31 C 0.224(2) 0.802(4) 0.696(3) 0.033(6) Uani 0.237(12) 1 d D U P B -1
H31A H 0.238660 0.801735 0.759396 0.050 Uiso 0.237(12) 1 calc R U P B -1
H31B H 0.178999 0.767116 0.690677 0.050 Uiso 0.237(12) 1 calc R U P B -1
H31C H 0.219454 0.876024 0.674727 0.050 Uiso 0.237(12) 1 calc R U P B -1
C25 C 0.2667(13) 0.755(3) 0.6474(17) 0.036(4) Uani 0.237(12) 1 d G U P B -1
C30 C 0.3136(17) 0.811(2) 0.595(2) 0.036(4) Uani 0.237(12) 1 d DG U P B -1
H30 H 0.313138 0.886047 0.595130 0.044 Uiso 0.237(12) 1 calc R U P B -1
C29 C 0.3611(16) 0.757(3) 0.542(2) 0.038(5) Uani 0.237(12) 1 d G U P B -1
H29 H 0.393082 0.794883 0.505635 0.046 Uiso 0.237(12) 1 calc R U P B -1
C28 C 0.3617(16) 0.646(3) 0.541(2) 0.038(5) Uani 0.237(12) 1 d G U P B -1
H28 H 0.394152 0.609223 0.504756 0.045 Uiso 0.237(12) 1 calc R U P B -1
C27 C 0.315(2) 0.590(2) 0.594(3) 0.037(5) Uani 0.237(12) 1 d G U P B -1
H27 H 0.315279 0.514724 0.593373 0.044 Uiso 0.237(12) 1 calc R U P B -1
C26 C 0.2674(16) 0.644(3) 0.647(2) 0.034(4) Uani 0.237(12) 1 d DG U P B -1
H26 H 0.235334 0.605886 0.682869 0.041 Uiso 0.237(12) 1 calc R U P B -1
C31A C 0.366(3) 0.707(3) 0.507(3) 0.045(7) Uani 0.263(12) 1 d D U P B -2
H31D H 0.346229 0.740146 0.452706 0.068 Uiso 0.263(12) 1 calc R U P B -2
H31E H 0.378650 0.633159 0.492630 0.068 Uiso 0.263(12) 1 calc R U P B -2
H31F H 0.407324 0.745873 0.525343 0.068 Uiso 0.263(12) 1 calc R U P B -2
C25A C 0.3162(14) 0.708(2) 0.5811(19) 0.036(4) Uani 0.263(12) 1 d G U P B -2
C30A C 0.2929(18) 0.8040(18) 0.616(2) 0.036(4) Uani 0.263(12) 1 d DG U P B -2
H30A H 0.309585 0.868900 0.591510 0.044 Uiso 0.263(12) 1 calc R U P B -2
C29A C 0.2454(19) 0.805(2) 0.686(3) 0.036(5) Uani 0.263(12) 1 d G U P B -2
H29A H 0.229553 0.870784 0.710296 0.043 Uiso 0.263(12) 1 calc R U P B -2
C28A C 0.2211(15) 0.710(3) 0.722(2) 0.035(5) Uani 0.263(12) 1 d G U P B -2
H28A H 0.188578 0.710940 0.770428 0.042 Uiso 0.263(12) 1 calc R U P B -2
C27A C 0.2443(18) 0.614(2) 0.687(2) 0.037(5) Uani 0.263(12) 1 d G U P B -2
H27A H 0.227634 0.549210 0.711776 0.044 Uiso 0.263(12) 1 calc R U P B -2
C26A C 0.2918(18) 0.6130(18) 0.617(2) 0.036(4) Uani 0.263(12) 1 d DG U P B -2
H26A H 0.307666 0.547325 0.592990 0.043 Uiso 0.263(12) 1 calc R U P B -2

loop_
_atom_site_aniso_label
_atom_site_aniso_U_11
_atom_site_aniso_U_22
_atom_site_aniso_U_33
_atom_site_aniso_U_23
_atom_site_aniso_U_13
_atom_site_aniso_U_12
Er1 0.0304(6) 0.224(2) 0.0184(5) 0.000 -0.0008(4) 0.000
C2 0.031(4) 0.029(4) 0.030(4) -0.001(3) 0.000(3) 0.001(3)
C1 0.034(6) 0.031(7) 0.032(6) 0.000(6) -0.001(5) -0.001(6)
C3 0.033(5) 0.029(6) 0.030(5) 0.000(5) -0.002(5) 0.002(5)
C4 0.036(5) 0.032(5) 0.034(5) 0.001(3) -0.001(3) 0.001(3)
C5 0.047(6) 0.037(7) 0.039(6) 0.002(6) -0.006(6) 0.003(6)
C6 0.047(7) 0.034(7) 0.039(7) 0.002(6) -0.009(6) 0.004(6)
C7 0.042(7) 0.037(7) 0.042(7) -0.001(6) -0.004(6) 0.001(6)
C8 0.037(6) 0.034(6) 0.038(6) -0.001(5) -0.003(5) 0.002(5)
B2 0.039(5) 0.034(6) 0.032(5) 0.000(5) -0.002(5) -0.002(5)
C24 0.064(8) 0.065(8) 0.058(8) 0.001(7) -0.002(7) 0.002(7)
O1 0.061(7) 0.069(8) 0.053(7) -0.002(6) -0.001(6) 0.002(6)
B1 0.037(5) 0.032(6) 0.034(5) 0.000(5) -0.003(5) -0.002(5)
C22 0.067(8) 0.067(8) 0.065(8) 0.000(7) -0.003(7) 0.001(7)
B7 0.039(5) 0.033(6) 0.035(5) 0.002(5) -0.004(5) -0.002(5)
B6 0.037(5) 0.030(6) 0.034(5) 0.000(5) -0.003(5) -0.001(5)
C21 0.065(8) 0.069(8) 0.061(8) -0.001(7) -0.003(7) 0.002(7)
C9 0.038(6) 0.035(7) 0.037(6) 0.000(6) -0.001(6) 0.002(6)
C23 0.066(8) 0.067(8) 0.062(8) 0.003(7) -0.001(7) 0.002(7)
C11 0.042(7) 0.040(8) 0.040(7) 0.000(6) 0.002(6) 0.004(6)
N2 0.041(6) 0.039(7) 0.038(6) 0.001(6) -0.001(6) 0.001(6)
C18 0.052(8) 0.051(9) 0.050(8) 0.002(6) 0.002(6) 0.003(6)
B3 0.039(5) 0.034(6) 0.034(5) 0.002(5) -0.002(5) -0.003(5)
B4 0.038(5) 0.032(6) 0.034(5) -0.001(5) -0.004(5) -0.003(5)
B9 0.039(5) 0.034(6) 0.034(5) 0.002(5) -0.003(5) -0.003(5)
B5 0.037(5) 0.031(6) 0.033(5) -0.001(5) -0.003(5) -0.001(5)
N3 0.045(7) 0.046(8) 0.042(7) 0.002(7) -0.004(6) -0.002(7)
N4 0.045(7) 0.042(7) 0.038(7) -0.006(6) 0.000(6) -0.004(6)
C10 0.048(9) 0.046(9) 0.047(9) 0.000(6) 0.002(6) -0.002(6)
C13 0.056(12) 0.059(14) 0.038(11) 0.008(11) -0.006(10) 0.003(12)
C12 0.045(7) 0.043(8) 0.043(7) -0.001(6) 0.002(6) 0.000(6)
N1 0.035(6) 0.032(6) 0.039(6) -0.001(5) -0.001(5) -0.001(5)
C14 0.043(8) 0.044(9) 0.043(8) 0.003(6) 0.000(6) -0.001(6)
C17 0.051(8) 0.049(9) 0.052(9) -0.002(6) 0.001(6) 0.002(6)
C16 0.042(7) 0.035(7) 0.039(7) -0.004(6) 0.000(6) -0.005(6)
C15 0.041(7) 0.033(7) 0.042(7) 0.000(6) 0.000(6) -0.007(6)
C20 0.037(5) 0.033(6) 0.030(5) 0.000(5) -0.003(4) -0.003(5)
C19 0.035(5) 0.031(6) 0.033(5) 0.001(5) -0.004(4) -0.001(5)
B8 0.040(5) 0.034(6) 0.033(5) 0.003(5) -0.003(5) -0.001(5)
B10 0.039(5) 0.032(6) 0.034(5) 0.001(5) -0.004(5) -0.001(5)
C31 0.037(10) 0.025(10) 0.038(10) -0.002(9) 0.002(9) -0.005(10)
C25 0.039(5) 0.033(6) 0.037(5) -0.001(4) -0.002(4) 0.000(4)
C30 0.039(6) 0.032(6) 0.038(6) -0.001(5) -0.003(5) -0.001(5)
C29 0.041(6) 0.034(6) 0.039(6) -0.001(5) -0.003(5) -0.001(5)
C28 0.040(6) 0.033(7) 0.039(6) 0.000(5) -0.003(5) 0.001(5)
C27 0.039(6) 0.033(6) 0.039(6) -0.001(5) -0.003(5) 0.001(5)
C26 0.037(6) 0.031(6) 0.035(6) -0.002(5) -0.001(5) 0.000(5)
C31A 0.050(11) 0.043(12) 0.043(12) -0.003(10) 0.000(10) 0.001(10)
C25A 0.039(5) 0.032(6) 0.037(5) -0.001(4) -0.002(4) 0.000(4)
C30A 0.038(6) 0.032(6) 0.039(6) -0.001(5) -0.003(5) -0.002(5)
C29A 0.038(6) 0.031(6) 0.039(6) -0.003(5) -0.003(5) 0.001(5)
C28A 0.038(6) 0.030(6) 0.037(6) -0.001(5) -0.002(5) 0.001(5)
C27A 0.039(6) 0.032(6) 0.039(6) -0.001(5) -0.004(5) 0.001(5)
C26A 0.038(6) 0.032(6) 0.038(6) -0.001(5) -0.003(5) 0.000(5)

loop_
_atom_type_symbol
_atom_type_description
_atom_type_scat_dispersion_real
_atom_type_scat_dispersion_imag
_atom_type_scat_source
C C 0.0033 0.0016 'International Tables Vol C Tables 4.2.6.8 and 6.1.1.4'
H H 0.0000 0.0000 'International Tables Vol C Tables 4.2.6.8 and 6.1.1.4'
B B 0.0013 0.0007 'International Tables Vol C Tables 4.2.6.8 and 6.1.1.4'
Er Er -0.2586 4.9576 'International Tables Vol C Tables 4.2.6.8 and 6.1.1.4'
N N 0.0061 0.0033 'International Tables Vol C Tables 4.2.6.8 and 6.1.1.4'
O O 0.0106 0.0060 'International Tables Vol C Tables 4.2.6.8 and 6.1.1.4'

loop_
_geom_angle_atom_site_label_1
_geom_angle_atom_site_label_2
_geom_angle_atom_site_label_3
_geom_angle
_geom_angle_site_symmetry_1
_geom_angle_site_symmetry_3
_geom_angle_publ_flag
C1 Er1 N2 71.6(7) . . ?
C1 Er1 B4 155.6(8) . . ?
C1 Er1 N3 74.4(7) . . ?
C1 Er1 N4 75.2(7) . . ?
C1 Er1 C20 162.0(7) . . ?
C1 Er1 C19 155.9(8) . . ?
O1 Er1 C1 83.5(8) . . ?
O1 Er1 N2 100.7(8) . . ?
O1 Er1 B4 119.0(7) . . ?
O1 Er1 N3 157.7(7) . . ?
O1 Er1 N4 92.2(8) . . ?
O1 Er1 C20 84.2(7) . . ?
O1 Er1 C19 102.8(7) . . ?
N2 Er1 B4 110.1(5) . . ?
N2 Er1 N3 69.7(6) . . ?
N2 Er1 N4 142.5(6) . . ?
N2 Er1 C20 123.7(6) . . ?
N2 Er1 C19 84.4(7) . . ?
N3 Er1 B4 83.4(6) . . ?
N4 Er1 B4 93.4(5) . . ?
N4 Er1 N3 85.2(6) . . ?
C20 Er1 B4 34.9(5) . . ?
C20 Er1 N3 118.1(6) . . ?
C20 Er1 N4 92.3(6) . . ?
C19 Er1 B4 35.2(5) . . ?
C19 Er1 N3 96.4(6) . . ?
C19 Er1 N4 127.0(6) . . ?
C19 Er1 C20 40.9(7) . . ?
C1 C2 C3 110.0(16) . . ?
C1 C2 C9 115(2) . . ?
C3 C2 C9 134.6(18) . . ?
C2 C1 Er1 119.5(16) . . ?
C2 C1 N1 105.6(17) . . ?
N1 C1 Er1 134.6(17) . . ?
C4 C3 C2 132.8(13) . . ?
C4 C3 C8 120.0 . . ?
C8 C3 C2 107.2(13) . . ?
C3 C4 H4 120.0 . . ?
C3 C4 C5 120.0 . . ?
C5 C4 H4 120.0 . . ?
C4 C5 H5 120.0 . . ?
C4 C5 C6 120.0 . . ?
C6 C5 H5 120.0 . . ?
C5 C6 H6 120.0 . . ?
C5 C6 C7 120.0 . . ?
C7 C6 H6 120.0 . . ?
C6 C7 H7 120.0 . . ?
C8 C7 C6 120.0 . . ?
C8 C7 H7 120.0 . . ?
C7 C8 C3 120.0 . . ?
N1 C8 C3 107.6(13) . . ?
N1 C8 C7 132.3(13) . . ?
B1 B2 H2 122.2 . . ?
B1 B2 B7 60.2(6) . . ?
B1 B2 B3 106.8(11) . . ?
B1 B2 B8 107.2(10) . . ?
B7 B2 H2 121.8 . . ?
B7 B2 B3 107.8(10) . . ?
B7 B2 B8 59.9(6) . . ?
B3 B2 H2 122.1 . . ?
B3 B2 B8 59.7(6) . . ?
C20 B2 H2 124.1 . . ?
C20 B2 B1 58.5(7) . . ?
C20 B2 B7 105.8(11) . . ?
C20 B2 B3 58.6(7) . . ?
C20 B2 B8 105.0(11) . . ?
B8 B2 H2 122.7 . . ?
H24A C24 H24B 108.7 . . ?
O1 C24 H24A 110.6 . . ?
O1 C24 H24B 110.6 . . ?
O1 C24 C23 105.9(11) . . ?
C23 C24 H24A 110.6 . . ?
C23 C24 H24B 110.6 . . ?
C24 O1 Er1 125.5(15) . . ?
C21 O1 Er1 126.7(15) . . ?
C21 O1 C24 107.7(12) . . ?
B2 B1 H1 121.4 . . ?
B2 B1 B7 59.9(6) . . ?
B2 B1 B6 109.0(10) . . ?
B7 B1 H1 123.1 . . ?
B6 B1 H1 121.3 . . ?
B6 B1 B7 60.0(6) . . ?
C20 B1 B2 58.9(7) . . ?
C20 B1 H1 122.3 . . ?
C20 B1 B7 105.8(11) . . ?
C20 B1 B6 108.1(14) . . ?
C20 B1 C19 61.1(14) . . ?
C19 B1 B2 108.3(14) . . ?
C19 B1 H1 122.0 . . ?
C19 B1 B7 106.2(11) . . ?
C19 B1 B6 59.1(7) . . ?
H22A C22 H22B 109.0 . . ?
C21 C22 H22A 111.0 . . ?
C21 C22 H22B 111.0 . . ?
C21 C22 C23 103.8(9) . . ?
C23 C22 H22A 111.0 . . ?
C23 C22 H22B 111.0 . . ?
B2 B7 B1 59.9(6) . . ?
B2 B7 H7A 121.2 . . ?
B2 B7 B6 108.9(10) . . ?
B2 B7 B10 108.0(10) . . ?
B1 B7 H7A 122.7 . . ?
B1 B7 B10 106.6(11) . . ?
B6 B7 B1 59.9(6) . . ?
B6 B7 H7A 121.3 . . ?
B6 B7 B10 59.7(6) . . ?
B8 B7 B2 60.2(6) . . ?
B8 B7 B1 107.2(10) . . ?
B8 B7 H7A 121.8 . . ?
B8 B7 B6 108.2(11) . . ?
B8 B7 B10 59.9(7) . . ?
B10 B7 H7A 122.4 . . ?
B1 B6 B7 60.1(6) . . ?
B1 B6 H6A 122.1 . . ?
B1 B6 B5 106.5(12) . . ?
B7 B6 H6A 121.5 . . ?
B7 B6 B5 107.7(12) . . ?
B5 B6 H6A 122.6 . . ?
C19 B6 B1 59.2(7) . . ?
C19 B6 B7 106.4(11) . . ?
C19 B6 H6A 124.0 . . ?
C19 B6 B5 58.0(10) . . ?
C19 B6 B10 104.7(17) . . ?
B10 B6 B1 107.1(11) . . ?
B10 B6 B7 60.2(6) . . ?
B10 B6 H6A 122.8 . . ?
B10 B6 B5 59.3(11) . . ?
O1 C21 C22 105.8(11) . . ?
O1 C21 H21A 110.6 . . ?
O1 C21 H21B 110.6 . . ?
C22 C21 H21A 110.6 . . ?
C22 C21 H21B 110.6 . . ?
H21A C21 H21B 108.7 . . ?
C2 C9 H9A 108.0 . . ?
C2 C9 H9B 108.0 . . ?
H9A C9 H9B 107.2 . . ?
N2 C9 C2 117.4(18) . . ?
N2 C9 H9A 108.0 . . ?
N2 C9 H9B 108.0 . . ?
C24 C23 C22 104.8(9) . . ?
C24 C23 H23A 110.8 . . ?
C24 C23 H23B 110.8 . . ?
C22 C23 H23A 110.8 . . ?
C22 C23 H23B 110.8 . . ?
H23A C23 H23B 108.9 . . ?
H11A C11 H11B 107.9 . . ?
N2 C11 H11A 109.2 . . ?
N2 C11 H11B 109.2 . . ?
N2 C11 C12 111.8(18) . . ?
C12 C11 H11A 109.2 . . ?
C12 C11 H11B 109.2 . . ?
C9 N2 Er1 112.9(14) . . ?
C11 N2 Er1 111.0(15) . . ?
C11 N2 C9 108.2(13) . . ?
C18 N2 Er1 107.7(17) . . ?
C18 N2 C9 108.4(14) . . ?
C18 N2 C11 108.5(14) . . ?
N2 C18 H18A 109.5 . . ?
N2 C18 H18B 109.5 . . ?
N2 C18 H18C 109.5 . . ?
H18A C18 H18B 109.5 . . ?
H18A C18 H18C 109.5 . . ?
H18B C18 H18C 109.5 . . ?
B2 B3 H3 121.6 . . ?
B2 B3 B4 107.4(11) . . ?
B2 B3 B9 108.5(10) . . ?
B4 B3 H3 122.0 . . ?
B4 B3 B9 60.0(6) . . ?
B9 B3 H3 121.7 . . ?
C20 B3 B2 58.7(7) . . ?
C20 B3 H3 124.1 . . ?
C20 B3 B4 58.8(7) . . ?
C20 B3 B9 105.9(11) . . ?
C20 B3 B8 105.4(11) . . ?
B8 B3 B2 60.2(7) . . ?
B8 B3 H3 122.2 . . ?
B8 B3 B4 107.6(10) . . ?
B8 B3 B9 60.2(6) . . ?
Er1 B4 H4A 99.9 . . ?
B3 B4 Er1 110.7(8) . . ?
B3 B4 H4A 113.2 . . ?
B3 B4 B9 60.1(6) . . ?
B3 B4 B5 108.8(10) . . ?
B9 B4 Er1 158.6(12) . . ?
B9 B4 H4A 101.5 . . ?
B9 B4 B5 59.7(6) . . ?
B5 B4 Er1 111.4(9) . . ?
B5 B4 H4A 112.7 . . ?
C20 B4 Er1 56.5(10) . . ?
C20 B4 B3 58.5(7) . . ?
C20 B4 H4A 138.4 . . ?
C20 B4 B9 105.7(11) . . ?
C20 B4 B5 108.1(14) . . ?
C20 B4 C19 61.0(14) . . ?
C19 B4 Er1 56.5(10) . . ?
C19 B4 B3 107.8(14) . . ?
C19 B4 H4A 138.2 . . ?
C19 B4 B9 105.9(11) . . ?
C19 B4 B5 59.1(7) . . ?
B3 B9 H9 121.6 . . ?
B4 B9 B3 59.9(6) . . ?
B4 B9 H9 122.4 . . ?
B4 B9 B8 107.1(10) . . ?
B5 B9 B3 109.0(10) . . ?
B5 B9 B4 60.2(6) . . ?
B5 B9 H9 120.7 . . ?
B5 B9 B8 108.8(11) . . ?
B5 B9 B10 60.2(6) . . ?
B8 B9 B3 59.6(6) . . ?
B8 B9 H9 121.9 . . ?
B10 B9 B3 107.3(10) . . ?
B10 B9 B4 106.9(11) . . ?
B10 B9 H9 122.4 . . ?
B10 B9 B8 59.7(6) . . ?
B6 B5 H5A 123.2 . . ?
B4 B5 B6 105.8(12) . . ?
B4 B5 H5A 122.4 . . ?
B4 B5 B10 106.7(10) . . ?
B9 B5 B6 106.8(11) . . ?
B9 B5 B4 60.1(6) . . ?
B9 B5 H5A 121.8 . . ?
B9 B5 B10 60.0(6) . . ?
C19 B5 B6 58.0(10) . . ?
C19 B5 B4 58.8(7) . . ?
C19 B5 B9 106.0(11) . . ?
C19 B5 H5A 124.2 . . ?
C19 B5 B10 104.1(16) . . ?
B10 B5 B6 58.6(10) . . ?
B10 B5 H5A 123.2 . . ?
C13 N3 Er1 117.7(17) . . ?
C13 N3 C12 101(2) . . ?
C12 N3 Er1 104.8(18) . . ?
C14 N3 Er1 122.4(17) . . ?
C14 N3 C13 105(2) . . ?
C14 N3 C12 102(2) . . ?
C10 N4 Er1 112.9(17) . . ?
C10 N4 C17 108.0(15) . . ?
C10 N4 C16 108.1(15) . . ?
C17 N4 Er1 99.5(16) . . ?
C17 N4 C16 107.8(15) . . ?
C16 N4 Er1 119.6(17) . . ?
N4 C10 H10A 109.5 . . ?
N4 C10 H10B 109.5 . . ?
N4 C10 H10C 109.5 . . ?
H10A C10 H10B 109.5 . . ?
H10A C10 H10C 109.5 . . ?
H10B C10 H10C 109.5 . . ?
N3 C13 H13A 109.5 . . ?
N3 C13 H13B 109.5 . . ?
N3 C13 H13C 109.5 . . ?
H13A C13 H13B 109.5 . . ?
H13A C13 H13C 109.5 . . ?
H13B C13 H13C 109.5 . . ?
C11 C12 H12A 110.1 . . ?
C11 C12 H12B 110.1 . . ?
N3 C12 C11 108(2) . . ?
N3 C12 H12A 110.1 . . ?
N3 C12 H12B 110.1 . . ?
H12A C12 H12B 108.4 . . ?
C1 N1 C15 127(2) . . ?
C8 N1 C1 109.3(17) . . ?
C8 N1 C15 122(2) . . ?
N3 C14 H14A 109.5 . . ?
N3 C14 H14B 109.5 . . ?
N3 C14 H14C 109.5 . . ?
H14A C14 H14B 109.5 . . ?
H14A C14 H14C 109.5 . . ?
H14B C14 H14C 109.5 . . ?
N4 C17 H17A 109.5 . . ?
N4 C17 H17B 109.5 . . ?
N4 C17 H17C 109.5 . . ?
H17A C17 H17B 109.5 . . ?
H17A C17 H17C 109.5 . . ?
H17B C17 H17C 109.5 . . ?
N4 C16 H16A 107.3 . . ?
N4 C16 H16B 107.3 . . ?
H16A C16 H16B 106.9 . . ?
C15 C16 N4 120(2) . . ?
C15 C16 H16A 107.3 . . ?
C15 C16 H16B 107.3 . . ?
N1 C15 H15A 108.9 . . ?
N1 C15 H15B 108.9 . . ?
C16 C15 N1 113(2) . . ?
C16 C15 H15A 108.9 . . ?
C16 C15 H15B 108.9 . . ?
H15A C15 H15B 107.7 . . ?
B2 C20 Er1 154.8(11) . . ?
B2 C20 B4 113.8(15) . . ?
B2 C20 C19 110.6(14) . . ?
B1 C20 Er1 99.3(11) . . ?
B1 C20 B2 62.6(8) . . ?
B1 C20 B3 113.4(15) . . ?
B1 C20 B4 111.4(17) . . ?
B1 C20 C19 60.2(10) . . ?
B3 C20 Er1 142.2(10) . . ?
B3 C20 B2 62.7(8) . . ?
B3 C20 B4 62.7(8) . . ?
B3 C20 C19 110.1(14) . . ?
B4 C20 Er1 88.5(10) . . ?
B4 C20 C19 59.8(10) . . ?
C19 C20 Er1 69.5(9) . . ?
B1 C19 Er1 98.5(11) . . ?
B1 C19 C20 58.7(10) . . ?
B6 C19 Er1 154.2(12) . . ?
B6 C19 B1 61.7(9) . . ?
B6 C19 B5 64.0(16) . . ?
B6 C19 C20 108.2(14) . . ?
B4 C19 Er1 88.3(10) . . ?
B4 C19 B1 109.5(17) . . ?
B4 C19 B6 113.2(17) . . ?
B4 C19 B5 62.0(9) . . ?
B4 C19 C20 59.2(10) . . ?
B5 C19 Er1 141.7(12) . . ?
B5 C19 B1 113.3(16) . . ?
B5 C19 C20 108.9(15) . . ?
C20 C19 Er1 69.5(9) . . ?
B2 B8 B9 108.4(10) . . ?
B2 B8 H8 121.7 . . ?
B7 B8 B2 59.9(6) . . ?
B7 B8 B9 108.5(10) . . ?
B7 B8 H8 121.5 . . ?
B3 B8 B2 60.1(6) . . ?
B3 B8 B7 108.2(10) . . ?
B3 B8 B9 60.2(6) . . ?
B3 B8 H8 121.6 . . ?
B3 B8 B10 108.1(10) . . ?
B9 B8 H8 121.3 . . ?
B10 B8 B2 108.1(10) . . ?
B10 B8 B7 60.2(6) . . ?
B10 B8 B9 60.1(6) . . ?
B10 B8 H8 121.7 . . ?
B7 B10 B5 109.8(15) . . ?
B7 B10 H10 121.4 . . ?
B6 B10 B7 60.1(6) . . ?
B6 B10 B9 109.3(16) . . ?
B6 B10 B5 62.1(18) . . ?
B6 B10 B8 108.6(10) . . ?
B6 B10 H10 120.6 . . ?
B9 B10 B7 108.3(10) . . ?
B9 B10 B5 59.7(6) . . ?
B9 B10 H10 121.6 . . ?
B5 B10 H10 120.5 . . ?
B8 B10 B7 59.9(6) . . ?
B8 B10 B9 60.2(6) . . ?
B8 B10 B5 108.7(10) . . ?
B8 B10 H10 121.7 . . ?
H31A C31 H31B 109.5 . . ?
H31A C31 H31C 109.5 . . ?
H31B C31 H31C 109.5 . . ?
C25 C31 H31A 109.5 . . ?
C25 C31 H31B 109.5 . . ?
C25 C31 H31C 109.5 . . ?
C31 C25 C30 120.6(9) . . ?
C31 C25 C26 119.4(9) . . ?
C30 C25 C26 120.0 . . ?
C25 C30 H30 120.0 . . ?
C29 C30 C25 120.0 . . ?
C29 C30 H30 120.0 . . ?
C30 C29 H29 120.0 . . ?
C28 C29 C30 120.0 . . ?
C28 C29 H29 120.0 . . ?
C29 C28 H28 120.0 . . ?
C29 C28 C27 120.0 . . ?
C27 C28 H28 120.0 . . ?
C28 C27 H27 120.0 . . ?
C26 C27 C28 120.0 . . ?
C26 C27 H27 120.0 . . ?
C25 C26 H26 120.0 . . ?
C27 C26 C25 120.0 . . ?
C27 C26 H26 120.0 . . ?
H31D C31A H31E 109.5 . . ?
H31D C31A H31F 109.5 . . ?
H31E C31A H31F 109.5 . . ?
C25A C31A H31D 109.5 . . ?
C25A C31A H31E 109.5 . . ?
C25A C31A H31F 109.5 . . ?
C30A C25A C31A 120.0(8) . . ?
C30A C25A C26A 120.0 . . ?
C26A C25A C31A 120.0(8) . . ?
C25A C30A H30A 120.0 . . ?
C25A C30A C29A 120.0 . . ?
C29A C30A H30A 120.0 . . ?
C30A C29A H29A 120.0 . . ?
C30A C29A C28A 120.0 . . ?
C28A C29A H29A 120.0 . . ?
C29A C28A H28A 120.0 . . ?
C27A C28A C29A 120.0 . . ?
C27A C28A H28A 120.0 . . ?
C28A C27A H27A 120.0 . . ?
C28A C27A C26A 120.0 . . ?
C26A C27A H27A 120.0 . . ?
C25A C26A H26A 120.0 . . ?
C27A C26A C25A 120.0 . . ?
C27A C26A H26A 120.0 . . ?

loop_
_geom_bond_atom_site_label_1
_geom_bond_atom_site_label_2
_geom_bond_distance
_geom_bond_site_symmetry_2
_geom_bond_publ_flag
Er1 C1 2.38(2) . ?
Er1 O1 2.134(19) . ?
Er1 N2 2.38(2) . ?
Er1 B4 2.98(2) . ?
Er1 N3 2.89(2) . ?
Er1 N4 2.77(2) . ?
Er1 C20 2.486(19) . ?
Er1 C19 2.49(2) . ?
C2 C1 1.36(3) . ?
C2 C3 1.41(2) . ?
C2 C9 1.496(10) . ?
C1 N1 1.43(3) . ?
C3 C4 1.3900 . ?
C3 C8 1.3900 . ?
C4 H4 0.9500 . ?
C4 C5 1.3900 . ?
C5 H5 0.9500 . ?
C5 C6 1.3900 . ?
C6 H6 0.9500 . ?
C6 C7 1.3900 . ?
C7 H7 0.9500 . ?
C7 C8 1.3900 . ?
C8 N1 1.37(2) . ?
B2 H2 1.1200 . ?
B2 B1 1.765(17) . ?
B2 B7 1.765(18) . ?
B2 B3 1.769(18) . ?
B2 C20 1.70(2) . ?
B2 B8 1.771(17) . ?
C24 H24A 0.9900 . ?
C24 H24B 0.9900 . ?
C24 O1 1.441(10) . ?
C24 C23 1.553(10) . ?
O1 C21 1.440(10) . ?
B1 H1 1.1200 . ?
B1 B7 1.771(18) . ?
B1 B6 1.767(17) . ?
B1 C20 1.70(2) . ?
B1 C19 1.72(2) . ?
C22 H22A 0.9900 . ?
C22 H22B 0.9900 . ?
C22 C21 1.554(10) . ?
C22 C23 1.558(10) . ?
B7 H7A 1.1200 . ?
B7 B6 1.769(18) . ?
B7 B8 1.765(18) . ?
B7 B10 1.772(18) . ?
B6 H6A 1.1200 . ?
B6 B5 1.83(5) . ?
B6 C19 1.72(2) . ?
B6 B10 1.762(17) . ?
C21 H21A 0.9900 . ?
C21 H21B 0.9900 . ?
C9 H9A 0.9900 . ?
C9 H9B 0.9900 . ?
C9 N2 1.478(10) . ?
C23 H23A 0.9900 . ?
C23 H23B 0.9900 . ?
C11 H11A 0.9900 . ?
C11 H11B 0.9900 . ?
C11 N2 1.475(10) . ?
C11 C12 1.63(4) . ?
N2 C18 1.474(10) . ?
C18 H18A 0.9800 . ?
C18 H18B 0.9800 . ?
C18 H18C 0.9800 . ?
B3 H3 1.1200 . ?
B3 B4 1.771(17) . ?
B3 B9 1.774(18) . ?
B3 C20 1.70(2) . ?
B3 B8 1.762(17) . ?
B4 H4A 1.1200 . ?
B4 B9 1.772(18) . ?
B4 B5 1.773(17) . ?
B4 C20 1.71(2) . ?
B4 C19 1.72(2) . ?
B9 H9 1.1200 . ?
B9 B5 1.766(18) . ?
B9 B8 1.773(18) . ?
B9 B10 1.771(18) . ?
B5 H5A 1.1200 . ?
B5 C19 1.72(2) . ?
B5 B10 1.775(17) . ?
N3 C13 1.471(10) . ?
N3 C12 1.475(10) . ?
N3 C14 1.471(10) . ?
N4 C10 1.468(10) . ?
N4 C17 1.469(10) . ?
N4 C16 1.471(10) . ?
C10 H10A 0.9800 . ?
C10 H10B 0.9800 . ?
C10 H10C 0.9800 . ?
C13 H13A 0.9800 . ?
C13 H13B 0.9800 . ?
C13 H13C 0.9800 . ?
C12 H12A 0.9900 . ?
C12 H12B 0.9900 . ?
N1 C15 1.469(10) . ?
C14 H14A 0.9800 . ?
C14 H14B 0.9800 . ?
C14 H14C 0.9800 . ?
C17 H17A 0.9800 . ?
C17 H17B 0.9800 . ?
C17 H17C 0.9800 . ?
C16 H16A 0.9900 . ?
C16 H16B 0.9900 . ?
C16 C15 1.45(4) . ?
C15 H15A 0.9900 . ?
C15 H15B 0.9900 . ?
C20 C19 1.74(3) . ?
B8 H8 1.1200 . ?
B8 B10 1.765(17) . ?
B10 H10 1.1200 . ?
C31 H31A 0.9800 . ?
C31 H31B 0.9800 . ?
C31 H31C 0.9800 . ?
C31 C25 1.25(6) . ?
C25 C30 1.3900 . ?
C25 C26 1.3900 . ?
C30 H30 0.9500 . ?
C30 C29 1.3900 . ?
C29 H29 0.9500 . ?
C29 C28 1.3900 . ?
C28 H28 0.9500 . ?
C28 C27 1.3900 . ?
C27 H27 0.9500 . ?
C27 C26 1.3900 . ?
C26 H26 0.9500 . ?
C31A H31D 0.9800 . ?
C31A H31E 0.9800 . ?
C31A H31F 0.9800 . ?
C31A C25A 1.46(6) . ?
C25A C30A 1.3900 . ?
C25A C26A 1.3900 . ?
C30A H30A 0.9500 . ?
C30A C29A 1.3900 . ?
C29A H29A 0.9500 . ?
C29A C28A 1.3900 . ?
C28A H28A 0.9500 . ?
C28A C27A 1.3900 . ?
C27A H27A 0.9500 . ?
C27A C26A 1.3900 . ?
C26A H26A 0.9500 . ?

loop_
_geom_torsion_atom_site_label_1
_geom_torsion_atom_site_label_2
_geom_torsion_atom_site_label_3
_geom_torsion_atom_site_label_4
_geom_torsion
_geom_torsion_site_symmetry_1
_geom_torsion_site_symmetry_2
_geom_torsion_site_symmetry_3
_geom_torsion_site_symmetry_4
_geom_torsion_publ_flag
Er1 C1 N1 C8 179.8(16) . . . . ?
Er1 C1 N1 C15 -12(4) . . . . ?
Er1 O1 C21 C22 -147(2) . . . . ?
Er1 B4 B9 B3 -69(2) . . . . ?
Er1 B4 B9 B5 71(2) . . . . ?
Er1 B4 B9 B8 -32(3) . . . . ?
Er1 B4 B9 B10 31(2) . . . . ?
Er1 B4 B5 B6 -57.8(11) . . . . ?
Er1 B4 B5 B9 -158.3(12) . . . . ?
Er1 B4 B5 C19 -22.4(12) . . . . ?
Er1 B4 B5 B10 -119.0(12) . . . . ?
Er1 B4 C20 B2 167.9(15) . . . . ?
Er1 B4 C20 B1 99.4(13) . . . . ?
Er1 B4 C20 B3 -154.5(11) . . . . ?
Er1 B4 C20 C19 67.0(10) . . . . ?
Er1 B4 C19 B1 -98.5(13) . . . . ?
Er1 B4 C19 B6 -165.2(16) . . . . ?
Er1 B4 C19 B5 154.8(12) . . . . ?
Er1 B4 C19 C20 -67.1(10) . . . . ?
Er1 N3 C12 C11 -34(2) . . . . ?
Er1 N4 C16 C15 51(3) . . . . ?
Er1 C20 C19 B1 -114.4(12) . . . . ?
Er1 C20 C19 B6 -152.7(14) . . . . ?
Er1 C20 C19 B4 100.7(11) . . . . ?
Er1 C20 C19 B5 139.3(13) . . . . ?
C2 C1 N1 C8 6(2) . . . . ?
C2 C1 N1 C15 174(2) . . . . ?
C2 C3 C4 C5 178.9(10) . . . . ?
C2 C3 C8 C7 -179.2(8) . . . . ?
C2 C3 C8 N1 4.6(15) . . . . ?
C2 C9 N2 Er1 20.5(19) . . . . ?
C2 C9 N2 C11 -103(2) . . . . ?
C2 C9 N2 C18 140(2) . . . . ?
C1 C2 C3 C4 -179.8(12) . . . . ?
C1 C2 C3 C8 -0.8(9) . . . . ?
C1 C2 C9 N2 -15(2) . . . . ?
C1 N1 C15 C16 48(4) . . . . ?
C3 C2 C1 Er1 -178.0(13) . . . . ?
C3 C2 C1 N1 -3.1(14) . . . . ?
C3 C2 C9 N2 164.9(15) . . . . ?
C3 C4 C5 C6 0.0 . . . . ?
C3 C8 N1 C1 -7(2) . . . . ?
C3 C8 N1 C15 -176(2) . . . . ?
C4 C3 C8 C7 0.0 . . . . ?
C4 C3 C8 N1 -176.2(16) . . . . ?
C4 C5 C6 C7 0.0 . . . . ?
C5 C6 C7 C8 0.0 . . . . ?
C6 C7 C8 C3 0.0 . . . . ?
C6 C7 C8 N1 175(2) . . . . ?
C7 C8 N1 C1 177.8(12) . . . . ?
C7 C8 N1 C15 9(3) . . . . ?
C8 C3 C4 C5 0.0 . . . . ?
C8 N1 C15 C16 -145(2) . . . . ?
B2 B1 B7 B6 -140.3(13) . . . . ?
B2 B1 B7 B8 -38.7(9) . . . . ?
B2 B1 B7 B10 -101.6(10) . . . . ?
B2 B1 B6 B7 35.8(10) . . . . ?
B2 B1 B6 B5 -65.4(12) . . . . ?
B2 B1 B6 C19 -100.4(15) . . . . ?
B2 B1 B6 B10 -3.3(17) . . . . ?
B2 B1 C20 Er1 -161.4(12) . . . . ?
B2 B1 C20 B3 38.1(11) . . . . ?
B2 B1 C20 B4 106.5(16) . . . . ?
B2 B1 C20 C19 138.8(13) . . . . ?
B2 B1 C19 Er1 -96.1(11) . . . . ?
B2 B1 C19 B6 101.6(11) . . . . ?
B2 B1 C19 B4 -4.9(16) . . . . ?
B2 B1 C19 B5 62.3(15) . . . . ?
B2 B1 C19 C20 -36.4(11) . . . . ?
B2 B7 B6 B1 -35.8(10) . . . . ?
B2 B7 B6 B5 63.5(10) . . . . ?
B2 B7 B6 C19 2.5(15) . . . . ?
B2 B7 B6 B10 100.3(11) . . . . ?
B2 B7 B8 B3 -37.2(8) . . . . ?
B2 B7 B8 B9 -101.0(10) . . . . ?
B2 B7 B8 B10 -138.1(11) . . . . ?
B2 B7 B10 B6 -101.8(11) . . . . ?
B2 B7 B10 B9 0.5(14) . . . . ?
B2 B7 B10 B5 -63.1(12) . . . . ?
B2 B7 B10 B8 37.5(9) . . . . ?
B2 B3 B4 Er1 56.9(12) . . . . ?
B2 B3 B4 B9 -101.7(10) . . . . ?
B2 B3 B4 B5 -65.8(13) . . . . ?
B2 B3 B4 C20 34.3(11) . . . . ?
B2 B3 B4 C19 -3.2(13) . . . . ?
B2 B3 B9 B4 99.8(12) . . . . ?
B2 B3 B9 B5 63.7(12) . . . . ?
B2 B3 B9 B8 -37.3(8) . . . . ?
B2 B3 B9 B10 0.0(12) . . . . ?
B2 B3 C20 Er1 174(2) . . . . ?
B2 B3 C20 B1 -38.1(11) . . . . ?
B2 B3 C20 B4 -141.0(13) . . . . ?
B2 B3 C20 C19 -103.4(13) . . . . ?
B2 B3 B8 B7 37.1(8) . . . . ?
B2 B3 B8 B9 138.5(10) . . . . ?
B2 B3 B8 B10 100.8(10) . . . . ?
B2 C20 C19 Er1 153.0(12) . . . . ?
B2 C20 C19 B1 38.7(10) . . . . ?
B2 C20 C19 B6 0.4(16) . . . . ?
B2 C20 C19 B4 -106.2(14) . . . . ?
B2 C20 C19 B5 -67.7(14) . . . . ?
B2 B8 B10 B7 -37.4(9) . . . . ?
B2 B8 B10 B6 -0.8(15) . . . . ?
B2 B8 B10 B9 101.3(10) . . . . ?
B2 B8 B10 B5 65.2(14) . . . . ?
C24 O1 C21 C22 35(3) . . . . ?
O1 C24 C23 C22 18(4) . . . . ?
B1 B2 B7 B6 35.8(10) . . . . ?
B1 B2 B7 B8 136.5(11) . . . . ?
B1 B2 B7 B10 99.1(11) . . . . ?
B1 B2 B3 B4 0.3(11) . . . . ?
B1 B2 B3 B9 -63.1(11) . . . . ?
B1 B2 B3 C20 34.6(11) . . . . ?
B1 B2 B3 B8 -100.4(10) . . . . ?
B1 B2 C20 Er1 48(3) . . . . ?
B1 B2 C20 B3 -140.4(13) . . . . ?
B1 B2 C20 B4 -102.7(17) . . . . ?
B1 B2 C20 C19 -37.6(10) . . . . ?
B1 B2 B8 B7 -38.7(9) . . . . ?
B1 B2 B8 B3 99.8(11) . . . . ?
B1 B2 B8 B9 62.5(12) . . . . ?
B1 B2 B8 B10 -1.2(13) . . . . ?
B1 B7 B6 B5 99.2(11) . . . . ?
B1 B7 B6 C19 38.3(11) . . . . ?
B1 B7 B6 B10 136.1(14) . . . . ?
B1 B7 B8 B2 38.6(9) . . . . ?
B1 B7 B8 B3 1.4(12) . . . . ?
B1 B7 B8 B9 -62.4(11) . . . . ?
B1 B7 B8 B10 -99.5(11) . . . . ?
B1 B7 B10 B6 -38.7(10) . . . . ?
B1 B7 B10 B9 63.5(13) . . . . ?
B1 B7 B10 B5 -0.1(13) . . . . ?
B1 B7 B10 B8 100.6(10) . . . . ?
B1 B6 B5 B4 0.3(11) . . . . ?
B1 B6 B5 B9 63.2(10) . . . . ?
B1 B6 B5 C19 -35.5(11) . . . . ?
B1 B6 B5 B10 100.5(10) . . . . ?
B1 B6 C19 Er1 -44(3) . . . . ?
B1 B6 C19 B4 100.5(18) . . . . ?
B1 B6 C19 B5 139.6(13) . . . . ?
B1 B6 C19 C20 37.0(11) . . . . ?
B1 B6 B10 B7 39.0(11) . . . . ?
B1 B6 B10 B9 -61.5(15) . . . . ?
B1 B6 B10 B5 -99.3(12) . . . . ?
B1 B6 B10 B8 2.5(17) . . . . ?
B1 C20 C19 Er1 114.4(12) . . . . ?
B1 C20 C19 B6 -38.3(12) . . . . ?
B1 C20 C19 B4 -144.9(15) . . . . ?
B1 C20 C19 B5 -106.3(16) . . . . ?
B7 B2 B1 B6 -35.8(10) . . . . ?
B7 B2 B1 C20 -136.0(13) . . . . ?
B7 B2 B1 C19 -98.6(11) . . . . ?
B7 B2 B3 B4 63.7(11) . . . . ?
B7 B2 B3 B9 0.3(12) . . . . ?
B7 B2 B3 C20 98.0(12) . . . . ?
B7 B2 B3 B8 -37.0(8) . . . . ?
B7 B2 C20 Er1 87(3) . . . . ?
B7 B2 C20 B1 38.8(10) . . . . ?
B7 B2 C20 B3 -101.5(10) . . . . ?
B7 B2 C20 B4 -63.9(14) . . . . ?
B7 B2 C20 C19 1.2(13) . . . . ?
B7 B2 B8 B3 138.5(10) . . . . ?
B7 B2 B8 B9 101.2(10) . . . . ?
B7 B2 B8 B10 37.6(9) . . . . ?
B7 B1 B6 B5 -101.2(11) . . . . ?
B7 B1 B6 C19 -136.2(15) . . . . ?
B7 B1 B6 B10 -39.0(11) . . . . ?
B7 B1 C20 Er1 160.0(9) . . . . ?
B7 B1 C20 B2 -38.7(10) . . . . ?
B7 B1 C20 B3 -0.6(16) . . . . ?
B7 B1 C20 B4 67.9(16) . . . . ?
B7 B1 C20 C19 100.1(12) . . . . ?
B7 B1 C19 Er1 -159.1(9) . . . . ?
B7 B1 C19 B6 38.6(11) . . . . ?
B7 B1 C19 B4 -67.9(15) . . . . ?
B7 B1 C19 B5 -0.8(17) . . . . ?
B7 B1 C19 C20 -99.4(12) . . . . ?
B7 B6 B5 B4 -62.9(10) . . . . ?
B7 B6 B5 B9 0.0(11) . . . . ?
B7 B6 B5 C19 -98.7(12) . . . . ?
B7 B6 B5 B10 37.3(8) . . . . ?
B7 B6 C19 Er1 -82(3) . . . . ?
B7 B6 C19 B1 -38.7(11) . . . . ?
B7 B6 C19 B4 61.8(17) . . . . ?
B7 B6 C19 B5 100.9(13) . . . . ?
B7 B6 C19 C20 -1.8(17) . . . . ?
B7 B6 B10 B9 -100.5(11) . . . . ?
B7 B6 B10 B5 -138.3(10) . . . . ?
B7 B6 B10 B8 -36.5(11) . . . . ?
B7 B8 B10 B6 36.6(11) . . . . ?
B7 B8 B10 B9 138.7(12) . . . . ?
B7 B8 B10 B5 102.6(16) . . . . ?
B6 B1 B7 B2 140.3(13) . . . . ?
B6 B1 B7 B8 101.5(12) . . . . ?
B6 B1 B7 B10 38.7(11) . . . . ?
B6 B1 C20 Er1 97.0(11) . . . . ?
B6 B1 C20 B2 -101.7(10) . . . . ?
B6 B1 C20 B3 -63.5(14) . . . . ?
B6 B1 C20 B4 4.9(16) . . . . ?
B6 B1 C20 C19 37.1(11) . . . . ?
B6 B1 C19 Er1 162.3(13) . . . . ?
B6 B1 C19 B4 -106.5(17) . . . . ?
B6 B1 C19 B5 -39.4(15) . . . . ?
B6 B1 C19 C20 -138.1(14) . . . . ?
B6 B7 B8 B2 101.8(10) . . . . ?
B6 B7 B8 B3 64.6(11) . . . . ?
B6 B7 B8 B9 0.7(11) . . . . ?
B6 B7 B8 B10 -36.3(10) . . . . ?
B6 B7 B10 B9 102.2(16) . . . . ?
B6 B7 B10 B5 38.7(14) . . . . ?
B6 B7 B10 B8 139.3(13) . . . . ?
B6 B5 C19 Er1 -178(2) . . . . ?
B6 B5 C19 B1 38.4(11) . . . . ?
B6 B5 C19 B4 138.9(13) . . . . ?
B6 B5 C19 C20 101.6(13) . . . . ?
B6 B5 B10 B7 -37.8(9) . . . . ?
B6 B5 B10 B9 -137.9(10) . . . . ?
B6 B5 B10 B8 -101.6(12) . . . . ?
C21 C22 C23 C24 3(4) . . . . ?
C9 C2 C1 Er1 2.3(16) . . . . ?
C9 C2 C1 N1 177.2(19) . . . . ?
C9 C2 C3 C4 0(2) . . . . ?
C9 C2 C3 C8 178.8(18) . . . . ?
C23 C24 O1 Er1 149(2) . . . . ?
C23 C24 O1 C21 -33(3) . . . . ?
C23 C22 C21 O1 -22(4) . . . . ?
N2 C11 C12 N3 66(3) . . . . ?
B3 B2 B1 B7 101.3(10) . . . . ?
B3 B2 B1 B6 65.5(13) . . . . ?
B3 B2 B1 C20 -34.7(11) . . . . ?
B3 B2 B1 C19 2.7(13) . . . . ?
B3 B2 B7 B1 -99.5(11) . . . . ?
B3 B2 B7 B6 -63.8(12) . . . . ?
B3 B2 B7 B8 36.9(8) . . . . ?
B3 B2 B7 B10 -0.5(12) . . . . ?
B3 B2 C20 Er1 -172(3) . . . . ?
B3 B2 C20 B1 140.4(13) . . . . ?
B3 B2 C20 B4 37.7(11) . . . . ?
B3 B2 C20 C19 102.7(13) . . . . ?
B3 B2 B8 B7 -138.5(10) . . . . ?
B3 B2 B8 B9 -37.3(9) . . . . ?
B3 B2 B8 B10 -101.0(10) . . . . ?
B3 B4 B9 B5 140.0(12) . . . . ?
B3 B4 B9 B8 37.8(9) . . . . ?
B3 B4 B9 B10 100.6(10) . . . . ?
B3 B4 B5 B6 64.6(12) . . . . ?
B3 B4 B5 B9 -36.0(10) . . . . ?
B3 B4 B5 C19 99.9(15) . . . . ?
B3 B4 B5 B10 3.3(16) . . . . ?
B3 B4 C20 Er1 154.5(11) . . . . ?
B3 B4 C20 B2 -37.7(11) . . . . ?
B3 B4 C20 B1 -106.1(16) . . . . ?
B3 B4 C20 C19 -138.5(13) . . . . ?
B3 B4 C19 Er1 103.5(10) . . . . ?
B3 B4 C19 B1 5.0(16) . . . . ?
B3 B4 C19 B6 -61.7(15) . . . . ?
B3 B4 C19 B5 -101.7(11) . . . . ?
B3 B4 C19 C20 36.4(11) . . . . ?
B3 B9 B5 B6 -62.9(10) . . . . ?
B3 B9 B5 B4 36.0(10) . . . . ?
B3 B9 B5 C19 -2.2(15) . . . . ?
B3 B9 B5 B10 -99.5(11) . . . . ?
B3 B9 B8 B2 37.3(8) . . . . ?
B3 B9 B8 B7 100.8(10) . . . . ?
B3 B9 B8 B10 137.9(11) . . . . ?
B3 B9 B10 B7 -0.3(14) . . . . ?
B3 B9 B10 B6 63.6(12) . . . . ?
B3 B9 B10 B5 102.4(11) . . . . ?
B3 B9 B10 B8 -37.2(9) . . . . ?
B3 C20 C19 Er1 -139.5(11) . . . . ?
B3 C20 C19 B1 106.1(14) . . . . ?
B3 C20 C19 B6 67.8(14) . . . . ?
B3 C20 C19 B4 -38.8(10) . . . . ?
B3 C20 C19 B5 -0.2(16) . . . . ?
B3 B8 B10 B7 -101.0(10) . . . . ?
B3 B8 B10 B6 -64.4(14) . . . . ?
B3 B8 B10 B9 37.7(9) . . . . ?
B3 B8 B10 B5 1.6(15) . . . . ?
B4 B3 B9 B5 -36.1(10) . . . . ?
B4 B3 B9 B8 -137.2(11) . . . . ?
B4 B3 B9 B10 -99.8(11) . . . . ?
B4 B3 C20 Er1 -44.6(17) . . . . ?
B4 B3 C20 B2 141.0(13) . . . . ?
B4 B3 C20 B1 102.9(17) . . . . ?
B4 B3 C20 C19 37.6(10) . . . . ?
B4 B3 B8 B2 -100.4(11) . . . . ?
B4 B3 B8 B7 -63.3(12) . . . . ?
B4 B3 B8 B9 38.1(9) . . . . ?
B4 B3 B8 B10 0.5(13) . . . . ?
B4 B9 B5 B6 -98.9(11) . . . . ?
B4 B9 B5 C19 -38.2(11) . . . . ?
B4 B9 B5 B10 -135.5(14) . . . . ?
B4 B9 B8 B2 -0.7(12) . . . . ?
B4 B9 B8 B7 62.8(11) . . . . ?
B4 B9 B8 B3 -38.0(9) . . . . ?
B4 B9 B8 B10 99.9(11) . . . . ?
B4 B9 B10 B7 -63.3(13) . . . . ?
B4 B9 B10 B6 0.5(13) . . . . ?
B4 B9 B10 B5 39.4(10) . . . . ?
B4 B9 B10 B8 -100.3(10) . . . . ?
B4 B5 C19 Er1 43.4(18) . . . . ?
B4 B5 C19 B1 -100.5(18) . . . . ?
B4 B5 C19 B6 -138.9(13) . . . . ?
B4 B5 C19 C20 -37.3(11) . . . . ?
B4 B5 B10 B7 60.8(14) . . . . ?
B4 B5 B10 B6 98.6(12) . . . . ?
B4 B5 B10 B9 -39.3(11) . . . . ?
B4 B5 B10 B8 -3.0(17) . . . . ?
B4 C20 C19 Er1 -100.7(11) . . . . ?
B4 C20 C19 B1 144.9(15) . . . . ?
B4 C20 C19 B6 106.6(16) . . . . ?
B4 C20 C19 B5 38.6(12) . . . . ?
B9 B3 B4 Er1 158.6(12) . . . . ?
B9 B3 B4 B5 35.9(10) . . . . ?
B9 B3 B4 C20 136.0(13) . . . . ?
B9 B3 B4 C19 98.5(11) . . . . ?
B9 B3 C20 Er1 -83(2) . . . . ?
B9 B3 C20 B2 102.3(10) . . . . ?
B9 B3 C20 B1 64.2(14) . . . . ?
B9 B3 C20 B4 -38.7(10) . . . . ?
B9 B3 C20 C19 -1.1(13) . . . . ?
B9 B3 B8 B2 -138.5(10) . . . . ?
B9 B3 B8 B7 -101.4(10) . . . . ?
B9 B3 B8 B10 -37.7(9) . . . . ?
B9 B4 B5 B6 100.6(11) . . . . ?
B9 B4 B5 C19 135.9(14) . . . . ?
B9 B4 B5 B10 39.3(10) . . . . ?
B9 B4 C20 Er1 -166.8(9) . . . . ?
B9 B4 C20 B2 1.1(16) . . . . ?
B9 B4 C20 B1 -67.4(16) . . . . ?
B9 B4 C20 B3 38.7(10) . . . . ?
B9 B4 C20 C19 -99.8(12) . . . . ?
B9 B4 C19 Er1 166.5(9) . . . . ?
B9 B4 C19 B1 68.0(15) . . . . ?
B9 B4 C19 B6 1.3(17) . . . . ?
B9 B4 C19 B5 -38.7(11) . . . . ?
B9 B4 C19 C20 99.4(12) . . . . ?
B9 B5 C19 Er1 82(2) . . . . ?
B9 B5 C19 B1 -61.7(17) . . . . ?
B9 B5 C19 B6 -100.1(13) . . . . ?
B9 B5 C19 B4 38.8(11) . . . . ?
B9 B5 C19 C20 1.5(16) . . . . ?
B9 B5 B10 B7 100.2(10) . . . . ?
B9 B5 B10 B6 137.9(10) . . . . ?
B9 B5 B10 B8 36.3(10) . . . . ?
B9 B8 B10 B7 -138.7(12) . . . . ?
B9 B8 B10 B6 -102.1(16) . . . . ?
B9 B8 B10 B5 -36.1(10) . . . . ?
B5 B6 C19 Er1 177(4) . . . . ?
B5 B6 C19 B1 -139.6(13) . . . . ?
B5 B6 C19 B4 -39.1(11) . . . . ?
B5 B6 C19 C20 -102.7(13) . . . . ?
B5 B6 B10 B7 138.3(10) . . . . ?
B5 B6 B10 B9 37.8(9) . . . . ?
B5 B6 B10 B8 101.8(12) . . . . ?
B5 B4 B9 B3 -140.0(12) . . . . ?
B5 B4 B9 B8 -102.2(11) . . . . ?
B5 B4 B9 B10 -39.4(10) . . . . ?
B5 B4 C20 Er1 -104.1(10) . . . . ?
B5 B4 C20 B2 63.8(14) . . . . ?
B5 B4 C20 B1 -4.7(16) . . . . ?
B5 B4 C20 B3 101.4(10) . . . . ?
B5 B4 C20 C19 -37.1(11) . . . . ?
B5 B4 C19 Er1 -154.8(12) . . . . ?
B5 B4 C19 B1 106.7(17) . . . . ?
B5 B4 C19 B6 40.0(15) . . . . ?
B5 B4 C19 C20 138.1(14) . . . . ?
B5 B9 B8 B2 -64.3(11) . . . . ?
B5 B9 B8 B7 -0.8(11) . . . . ?
B5 B9 B8 B3 -101.5(10) . . . . ?
B5 B9 B8 B10 36.4(10) . . . . ?
B5 B9 B10 B7 -102.7(16) . . . . ?
B5 B9 B10 B6 -38.9(13) . . . . ?
B5 B9 B10 B8 -139.7(13) . . . . ?
N4 C16 C15 N1 -69(3) . . . . ?
C10 N4 C16 C15 -178(2) . . . . ?
C13 N3 C12 C11 89(3) . . . . ?
C12 C11 N2 Er1 -62.0(19) . . . . ?
C12 C11 N2 C9 62(3) . . . . ?
C12 C11 N2 C18 179.8(19) . . . . ?
C14 N3 C12 C11 -162(2) . . . . ?
C17 N4 C16 C15 -61(3) . . . . ?
C20 B2 B1 B7 136.0(13) . . . . ?
C20 B2 B1 B6 100.1(15) . . . . ?
C20 B2 B1 C19 37.4(13) . . . . ?
C20 B2 B7 B1 -38.0(10) . . . . ?
C20 B2 B7 B6 -2.3(13) . . . . ?
C20 B2 B7 B8 98.4(10) . . . . ?
C20 B2 B7 B10 61.0(12) . . . . ?
C20 B2 B3 B4 -34.4(11) . . . . ?
C20 B2 B3 B9 -97.7(12) . . . . ?
C20 B2 B3 B8 -135.0(12) . . . . ?
C20 B2 B8 B7 -99.9(10) . . . . ?
C20 B2 B8 B3 38.6(9) . . . . ?
C20 B2 B8 B9 1.3(12) . . . . ?
C20 B2 B8 B10 -62.3(11) . . . . ?
C20 B1 B7 B2 38.2(9) . . . . ?
C20 B1 B7 B6 -102.1(15) . . . . ?
C20 B1 B7 B8 -0.5(13) . . . . ?
C20 B1 B7 B10 -63.4(12) . . . . ?
C20 B1 B6 B7 98.2(11) . . . . ?
C20 B1 B6 B5 -3.0(13) . . . . ?
C20 B1 B6 C19 -38.0(14) . . . . ?
C20 B1 B6 B10 59.2(15) . . . . ?
C20 B1 C19 Er1 -59.7(11) . . . . ?
C20 B1 C19 B6 138.1(14) . . . . ?
C20 B1 C19 B4 31.6(13) . . . . ?
C20 B1 C19 B5 98.7(16) . . . . ?
C20 B3 B4 Er1 22.6(11) . . . . ?
C20 B3 B4 B9 -136.0(13) . . . . ?
C20 B3 B4 B5 -100.1(15) . . . . ?
C20 B3 B4 C19 -37.5(13) . . . . ?
C20 B3 B9 B4 38.2(10) . . . . ?
C20 B3 B9 B5 2.1(13) . . . . ?
C20 B3 B9 B8 -99.0(10) . . . . ?
C20 B3 B9 B10 -61.7(12) . . . . ?
C20 B3 B8 B2 -38.8(9) . . . . ?
C20 B3 B8 B7 -1.7(12) . . . . ?
C20 B3 B8 B9 99.7(10) . . . . ?
C20 B3 B8 B10 62.1(11) . . . . ?
C20 B4 B9 B3 -38.0(9) . . . . ?
C20 B4 B9 B5 102.1(14) . . . . ?
C20 B4 B9 B8 -0.2(13) . . . . ?
C20 B4 B9 B10 62.6(12) . . . . ?
C20 B4 B5 B6 2.6(13) . . . . ?
C20 B4 B5 B9 -98.0(11) . . . . ?
C20 B4 B5 C19 37.9(14) . . . . ?
C20 B4 B5 B10 -58.7(15) . . . . ?
C20 B4 C19 Er1 67.1(10) . . . . ?
C20 B4 C19 B1 -31.4(13) . . . . ?
C20 B4 C19 B6 -98.1(16) . . . . ?
C20 B4 C19 B5 -138.1(14) . . . . ?
C19 B1 B7 B2 102.1(14) . . . . ?
C19 B1 B7 B6 -38.2(11) . . . . ?
C19 B1 B7 B8 63.3(12) . . . . ?
C19 B1 B7 B10 0.5(13) . . . . ?
C19 B1 B6 B7 136.2(15) . . . . ?
C19 B1 B6 B5 35.0(11) . . . . ?
C19 B1 B6 B10 97.2(18) . . . . ?
C19 B1 C20 Er1 59.8(11) . . . . ?
C19 B1 C20 B2 -138.8(13) . . . . ?
C19 B1 C20 B3 -100.7(15) . . . . ?
C19 B1 C20 B4 -32.2(14) . . . . ?
C19 B6 B5 B4 35.7(11) . . . . ?
C19 B6 B5 B9 98.6(12) . . . . ?
C19 B6 B5 B10 135.9(12) . . . . ?
C19 B6 B10 B7 100.7(11) . . . . ?
C19 B6 B10 B9 0.2(14) . . . . ?
C19 B6 B10 B5 -37.6(10) . . . . ?
C19 B6 B10 B8 64.2(16) . . . . ?
C19 B4 B9 B3 -101.7(14) . . . . ?
C19 B4 B9 B5 38.4(11) . . . . ?
C19 B4 B9 B8 -63.8(12) . . . . ?
C19 B4 B9 B10 -1.1(13) . . . . ?
C19 B4 B5 B6 -35.4(11) . . . . ?
C19 B4 B5 B9 -135.9(14) . . . . ?
C19 B4 B5 B10 -96.6(17) . . . . ?
C19 B4 C20 Er1 -67.0(10) . . . . ?
C19 B4 C20 B2 100.8(15) . . . . ?
C19 B4 C20 B1 32.4(14) . . . . ?
C19 B4 C20 B3 138.5(13) . . . . ?
C19 B5 B10 B7 -0.4(14) . . . . ?
C19 B5 B10 B6 37.4(10) . . . . ?
C19 B5 B10 B9 -100.5(11) . . . . ?
C19 B5 B10 B8 -64.2(15) . . . . ?
B8 B2 B1 B7 38.6(9) . . . . ?
B8 B2 B1 B6 2.8(14) . . . . ?
B8 B2 B1 C20 -97.4(12) . . . . ?
B8 B2 B1 C19 -60.0(13) . . . . ?
B8 B2 B7 B1 -136.5(11) . . . . ?
B8 B2 B7 B6 -100.7(11) . . . . ?
B8 B2 B7 B10 -37.4(9) . . . . ?
B8 B2 B3 B4 100.7(10) . . . . ?
B8 B2 B3 B9 37.3(8) . . . . ?
B8 B2 B3 C20 135.0(12) . . . . ?
B8 B2 C20 Er1 149(3) . . . . ?
B8 B2 C20 B1 101.2(10) . . . . ?
B8 B2 C20 B3 -39.2(9) . . . . ?
B8 B2 C20 B4 -1.5(15) . . . . ?
B8 B2 C20 C19 63.6(11) . . . . ?
B8 B7 B6 B1 -99.7(11) . . . . ?
B8 B7 B6 B5 -0.4(11) . . . . ?
B8 B7 B6 C19 -61.4(14) . . . . ?
B8 B7 B6 B10 36.4(10) . . . . ?
B8 B7 B10 B6 -139.3(13) . . . . ?
B8 B7 B10 B9 -37.1(9) . . . . ?
B8 B7 B10 B5 -100.6(10) . . . . ?
B8 B3 B4 Er1 120.4(9) . . . . ?
B8 B3 B4 B9 -38.2(9) . . . . ?
B8 B3 B4 B5 -2.4(14) . . . . ?
B8 B3 B4 C20 97.7(12) . . . . ?
B8 B3 B4 C19 60.2(13) . . . . ?
B8 B3 B9 B4 137.2(11) . . . . ?
B8 B3 B9 B5 101.1(11) . . . . ?
B8 B3 B9 B10 37.3(9) . . . . ?
B8 B3 C20 Er1 -146.1(18) . . . . ?
B8 B3 C20 B2 39.5(9) . . . . ?
B8 B3 C20 B1 1.4(15) . . . . ?
B8 B3 C20 B4 -101.5(10) . . . . ?
B8 B3 C20 C19 -63.9(11) . . . . ?
B8 B9 B5 B6 0.5(11) . . . . ?
B8 B9 B5 B4 99.4(11) . . . . ?
B8 B9 B5 C19 61.1(13) . . . . ?
B8 B9 B5 B10 -36.2(10) . . . . ?
B8 B9 B10 B7 36.9(9) . . . . ?
B8 B9 B10 B6 100.8(10) . . . . ?
B8 B9 B10 B5 139.7(13) . . . . ?
B10 B7 B6 B1 -136.1(14) . . . . ?
B10 B7 B6 B5 -36.9(10) . . . . ?
B10 B7 B6 C19 -97.8(17) . . . . ?
B10 B7 B8 B2 138.1(11) . . . . ?
B10 B7 B8 B3 100.9(10) . . . . ?
B10 B7 B8 B9 37.1(9) . . . . ?
B10 B6 B5 B4 -100.2(10) . . . . ?
B10 B6 B5 B9 -37.3(8) . . . . ?
B10 B6 B5 C19 -135.9(12) . . . . ?
B10 B6 C19 Er1 -145(3) . . . . ?
B10 B6 C19 B1 -101.4(11) . . . . ?
B10 B6 C19 B4 -1.0(17) . . . . ?
B10 B6 C19 B5 38.2(11) . . . . ?
B10 B6 C19 C20 -64.5(14) . . . . ?
B10 B9 B5 B6 36.7(9) . . . . ?
B10 B9 B5 B4 135.5(14) . . . . ?
B10 B9 B5 C19 97.3(17) . . . . ?
B10 B9 B8 B2 -100.7(10) . . . . ?
B10 B9 B8 B7 -37.2(9) . . . . ?
B10 B9 B8 B3 -137.9(11) . . . . ?
B10 B5 C19 Er1 144.6(19) . . . . ?
B10 B5 C19 B1 0.7(17) . . . . ?
B10 B5 C19 B6 -37.7(11) . . . . ?
B10 B5 C19 B4 101.2(11) . . . . ?
B10 B5 C19 C20 63.9(14) . . . . ?
C31 C25 C30 C29 180.00(11) . . . . ?
C31 C25 C26 C27 180.00(11) . . . . ?
C25 C30 C29 C28 0.0 . . . . ?
C30 C25 C26 C27 0.0 . . . . ?
C30 C29 C28 C27 0.0 . . . . ?
C29 C28 C27 C26 0.0 . . . . ?
C28 C27 C26 C25 0.0 . . . . ?
C26 C25 C30 C29 0.0 . . . . ?
C31A C25A C30A C29A -180.0(3) . . . . ?
C31A C25A C26A C27A 180.0(3) . . . . ?
C25A C30A C29A C28A 0.0 . . . . ?
C30A C25A C26A C27A 0.0 . . . . ?
C30A C29A C28A C27A 0.0 . . . . ?
C29A C28A C27A C26A 0.0 . . . . ?
C28A C27A C26A C25A 0.0 . . . . ?
C26A C25A C30A C29A 0.0 . . . . ?
